data_2202545
loop_
_publ_author_name
'Maria Gdaniec'

_publ_section_title
;
 2,3,4,5,6-Pentafluorobenzamide
;
_journal_issue 11
_journal_name_full 'Acta Crystallographica Section E'
_journal_page_first o1642
_journal_page_last o1644
_journal_paper_doi 10.1107/S1600536803021871
_journal_volume 59
_journal_year 2003
_chemical_formula_iupac 'C7 H2 F5 N1 O1'
_chemical_formula_moiety 'C7 H2 F5 N1 O1'
_chemical_formula_sum 'C7 H2 F5 N O'
_chemical_formula_weight 211.10
_chemical_melting_point .146E-146
_chemical_name_systematic
;
2,3,4,5,6-Pentafluorobenzamide
;
_space_group_IT_number 14
_symmetry_cell_setting monoclinic
_symmetry_space_group_name_Hall '-P 2ybc'
_symmetry_space_group_name_H-M 'P 1 21/c 1'
_atom_sites_solution_hydrogens difmap
_atom_sites_solution_primary direct
_atom_sites_solution_secondary difmap
_audit_creation_method SHELXL-97
_cell_angle_alpha 90.00
_cell_angle_beta 100.073(8)
_cell_angle_gamma 90.00
_cell_formula_units_Z 4
_cell_length_a 12.7305(11)
_cell_length_b 6.1929(6)
_cell_length_c 9.5856(10)
_cell_measurement_reflns_used 2021
_cell_measurement_temperature 120(2)
_cell_measurement_theta_max 25
_cell_measurement_theta_min 4
_cell_volume 744.07(13)
_computing_cell_refinement 'CrysAlis CCD (Oxford Diffraction, 2000)'
_computing_data_collection 'CrysAlis CCD (Oxford Diffraction, 2000)'
_computing_data_reduction 'CrysAlis RED (Oxford Diffraction, 2000)'
_computing_molecular_graphics 'Stereochemical Workstation (Siemens, 1989)'
_computing_publication_material SHELXL97
_computing_structure_refinement 'SHELXL97 (Sheldrick, 1997)'
_computing_structure_solution 'SHELXS97 (Sheldrick, 1997)'
_diffrn_ambient_temperature 120(2)
_diffrn_measured_fraction_theta_full 0.998
_diffrn_measured_fraction_theta_max 0.998
_diffrn_measurement_device_type 'Kuma KM4CCD \k geometry'
_diffrn_measurement_method \w
_diffrn_radiation_monochromator graphite
_diffrn_radiation_source 'fine-focus sealed tube'
_diffrn_radiation_type MoK\a
_diffrn_radiation_wavelength 0.71073
_diffrn_reflns_av_R_equivalents 0.0157
_diffrn_reflns_av_sigmaI/netI 0.0155
_diffrn_reflns_limit_h_max 15
_diffrn_reflns_limit_h_min -15
_diffrn_reflns_limit_k_max 7
_diffrn_reflns_limit_k_min -7
_diffrn_reflns_limit_l_max 5
_diffrn_reflns_limit_l_min -11
_diffrn_reflns_number 4010
_diffrn_reflns_theta_full 26.36
_diffrn_reflns_theta_max 26.36
_diffrn_reflns_theta_min 3.94
_diffrn_standards_decay_% none
_diffrn_standards_interval_count 0
_diffrn_standards_interval_time 0
_diffrn_standards_number 0
_exptl_absorpt_coefficient_mu 0.210
_exptl_absorpt_correction_type none
_exptl_crystal_colour colorless
_exptl_crystal_density_diffrn 1.884
_exptl_crystal_density_method 'not measured'
_exptl_crystal_description prism
_exptl_crystal_F_000 416
_exptl_crystal_size_max 0.40
_exptl_crystal_size_mid 0.20
_exptl_crystal_size_min 0.20
_refine_diff_density_max 0.270
_refine_diff_density_min -0.258
_refine_ls_extinction_method none
_refine_ls_goodness_of_fit_ref 1.128
_refine_ls_hydrogen_treatment refall
_refine_ls_matrix_type full
_refine_ls_number_parameters 135
_refine_ls_number_reflns 1517
_refine_ls_number_restraints 0
_refine_ls_restrained_S_all 1.128
_refine_ls_R_factor_all 0.0396
_refine_ls_R_factor_gt 0.0352
_refine_ls_shift/su_max 0.002
_refine_ls_shift/su_mean 0.000
_refine_ls_structure_factor_coef Fsqd
_refine_ls_weighting_details 'calc w = 1/[\s^2^(Fo^2^)+(0.048P)^2^+0.2307P] where P = (Fo^2^+2Fc^2^)/3'
_refine_ls_weighting_scheme calc
_refine_ls_wR_factor_gt 0.0869
_refine_ls_wR_factor_ref 0.0904
_reflns_number_gt 1376
_reflns_number_total 1517
_reflns_threshold_expression I>2\s(I)
_cod_data_source_file cm6057.cif
_cod_data_source_block I
_cod_original_cell_volume 744.07(12)
_cod_original_sg_symbol_Hall -P2ybc
_cod_original_sg_symbol_H-M 'P 21/c'
_cod_original_formula_sum 'C7 H2 F5 N1 O1'
_cod_database_code 2202545
_cod_database_fobs_code 2202545

loop_
_symmetry_equiv_pos_as_xyz
'x, y, z'
'-x, y+1/2, -z+1/2'
'-x, -y, -z'
'x, -y-1/2, z-1/2'

loop_
_atom_site_label
_atom_site_fract_x
_atom_site_fract_y
_atom_site_fract_z
_atom_site_U_iso_or_equiv
_atom_site_adp_type
_atom_site_calc_flag
_atom_site_refinement_flags
_atom_site_occupancy
_atom_site_disorder_assembly
_atom_site_disorder_group
_atom_site_type_symbol
F2 0.28574(7) 0.86929(14) -0.18731(9) 0.0237(2) Uani d . 1 . . F
F3 0.44674(7) 0.59609(16) -0.19947(9) 0.0289(3) Uani d . 1 . . F
F4 0.45317(8) 0.20334(16) -0.07058(10) 0.0315(3) Uani d . 1 . . F
F5 0.29681(8) 0.08965(14) 0.07540(9) 0.0275(2) Uani d . 1 . . F
F6 0.13508(7) 0.35968(14) 0.09104(9) 0.0245(2) Uani d . 1 . . F
O1 0.09191(9) 0.80167(18) 0.09099(11) 0.0234(3) Uani d . 1 . . O
N1 0.07115(11) 0.8917(2) -0.14075(13) 0.0222(3) Uani d . 1 . . N
C1 0.20388(11) 0.6252(2) -0.04733(14) 0.0171(3) Uani d . 1 . . C
C2 0.28496(12) 0.6771(2) -0.12198(15) 0.0185(3) Uani d . 1 . . C
C3 0.36913(11) 0.5382(3) -0.12941(15) 0.0212(3) Uani d . 1 . . C
C4 0.37288(12) 0.3396(2) -0.06351(16) 0.0220(3) Uani d . 1 . . C
C5 0.29319(12) 0.2821(2) 0.01045(15) 0.0201(3) Uani d . 1 . . C
C6 0.21048(12) 0.4238(2) 0.01839(14) 0.0186(3) Uani d . 1 . . C
C7 0.11637(12) 0.7817(2) -0.02792(15) 0.0184(3) Uani d . 1 . . C
H1 0.0887(15) 0.862(3) -0.224(2) 0.026(5) Uiso d . 1 . . H
H2 0.0205(15) 0.986(3) -0.1306(18) 0.024(4) Uiso d . 1 . . H

loop_
_atom_site_aniso_label
_atom_site_aniso_U_11
_atom_site_aniso_U_22
_atom_site_aniso_U_33
_atom_site_aniso_U_12
_atom_site_aniso_U_13
_atom_site_aniso_U_23
F2 0.0285(5) 0.0240(5) 0.0199(4) -0.0036(4) 0.0081(4) 0.0037(4)
F3 0.0212(5) 0.0415(6) 0.0269(5) -0.0033(4) 0.0119(4) -0.0030(4)
F4 0.0261(5) 0.0360(6) 0.0326(5) 0.0117(4) 0.0058(4) -0.0058(4)
F5 0.0390(5) 0.0207(5) 0.0222(5) 0.0053(4) 0.0038(4) 0.0031(4)
F6 0.0280(5) 0.0247(5) 0.0237(5) -0.0030(4) 0.0122(4) 0.0028(4)
O1 0.0291(6) 0.0279(6) 0.0150(5) 0.0074(5) 0.0083(4) 0.0020(4)
N1 0.0267(7) 0.0263(7) 0.0152(6) 0.0083(6) 0.0080(5) 0.0024(5)
C1 0.0184(7) 0.0200(7) 0.0130(6) -0.0007(6) 0.0028(5) -0.0021(5)
C2 0.0222(7) 0.0198(7) 0.0138(6) -0.0028(6) 0.0037(5) -0.0012(5)
C3 0.0183(7) 0.0305(8) 0.0157(7) -0.0039(6) 0.0053(5) -0.0049(6)
C4 0.0196(7) 0.0260(8) 0.0198(7) 0.0051(6) 0.0021(6) -0.0069(6)
C5 0.0264(8) 0.0179(7) 0.0149(7) 0.0010(6) 0.0005(6) -0.0009(6)
C6 0.0211(7) 0.0223(7) 0.0130(6) -0.0021(6) 0.0044(5) -0.0024(5)
C7 0.0206(7) 0.0198(7) 0.0157(7) -0.0001(6) 0.0054(5) -0.0006(5)

loop_
_atom_type_symbol
_atom_type_description
_atom_type_scat_dispersion_real
_atom_type_scat_dispersion_imag
_atom_type_scat_source
C C 0.0033 0.0016 'International Tables Vol C Tables 4.2.6.8 and 6.1.1.4'
H H 0.0000 0.0000 'International Tables Vol C Tables 4.2.6.8 and 6.1.1.4'
N N 0.0061 0.0033 'International Tables Vol C Tables 4.2.6.8 and 6.1.1.4'
O O 0.0106 0.0060 'International Tables Vol C Tables 4.2.6.8 and 6.1.1.4'
F F 0.0171 0.0103 'International Tables Vol C Tables 4.2.6.8 and 6.1.1.4'

loop_
_geom_angle_atom_site_label_1
_geom_angle_atom_site_label_2
_geom_angle_atom_site_label_3
_geom_angle
_geom_angle_publ_flag
C7 N1 H1 119.2(12) ?
C7 N1 H2 118.0(11) ?
H1 N1 H2 122.6(17) ?
C2 C1 C6 116.59(13) y
C2 C1 C7 122.90(13) ?
C6 C1 C7 120.37(12) ?
F2 C2 C3 117.15(13) ?
F2 C2 C1 120.65(13) ?
C3 C2 C1 122.18(14) ?
F3 C3 C4 119.97(14) ?
F3 C3 C2 120.36(14) ?
C4 C3 C2 119.66(13) ?
F4 C4 C3 120.35(14) ?
F4 C4 C5 120.00(14) ?
C3 C4 C5 119.65(13) ?
F5 C5 C4 119.87(13) ?
F5 C5 C6 120.19(13) ?
C4 C5 C6 119.94(14) ?
F6 C6 C5 117.49(13) ?
F6 C6 C1 120.54(13) ?
C5 C6 C1 121.97(13) ?
O1 C7 N1 123.90(14) y
O1 C7 C1 119.08(13) y
N1 C7 C1 117.02(12) y

loop_
_geom_bond_atom_site_label_1
_geom_bond_atom_site_label_2
_geom_bond_site_symmetry_2
_geom_bond_distance
_geom_bond_publ_flag
F2 C2 . 1.3459(17) ?
F3 C3 . 1.3370(16) ?
F4 C4 . 1.3363(17) ?
F5 C5 . 1.3419(17) ?
F6 C6 . 1.3410(16) ?
O1 C7 . 1.2392(17) y
N1 C7 . 1.3217(19) y
N1 H1 . 0.88(2) ?
N1 H2 . 0.89(2) ?
C1 C2 . 1.393(2) ?
C1 C6 . 1.393(2) ?
C1 C7 . 1.513(2) y
C2 C3 . 1.386(2) ?
C3 C4 . 1.380(2) ?
C4 C5 . 1.382(2) ?
C5 C6 . 1.383(2) ?

loop_
_geom_hbond_atom_site_label_D
_geom_hbond_atom_site_label_H
_geom_hbond_atom_site_label_A
_geom_hbond_site_symmetry_A
_geom_hbond_distance_DH
_geom_hbond_distance_HA
_geom_hbond_distance_DA
_geom_hbond_angle_DHA
N1 H1 O1 4_575 0.88(2) 2.05(2) 2.8902(17) 158.3(17)
N1 H2 O1 3_575 0.89(2) 2.03(2) 2.9137(17) 175.5(16)

loop_
_geom_torsion_atom_site_label_1
_geom_torsion_atom_site_label_2
_geom_torsion_atom_site_label_3
_geom_torsion_atom_site_label_4
_geom_torsion
_geom_torsion_publ_flag
C2 C1 C7 O1 -134.44(15) ?
C2 C1 C7 N1 44.8(2) y
C6 C1 C7 O1 41.2(2) y
C6 C1 C7 N1 -139.53(14) ?

loop_
_cod_related_entry_id
_cod_related_entry_database
_cod_related_entry_code
1 ChemSpider 62751
